data_7012980
loop_
_publ_author_name
'David J. Crouch'
'Paul M. Hatton'
'Madeleine Helliwell'
'Paul O'Brien'
'James Raftery'

_publ_section_title
;
 Organomercury-based imino-bis(diisopropylphosphine chalcogenide)
 complexes: synthesis and characterisation of novel hybrid
 &#x201C;single-source precursors&#x201D; for mercury chalcogenide
 solid-state materials
;
_journal_issue 13
_journal_name_full 'Dalton Trans.'
_journal_page_first 2761
_journal_page_last 2766
_journal_paper_doi 10.1039/b303200k
_journal_year 2003
_chemical_formula_sum 'C24 H56 Hg N2 P4 Se4'
_chemical_formula_weight 1013.02
_chemical_name_systematic
; 
? 
;
_space_group_IT_number 2
_symmetry_cell_setting triclinic
_symmetry_space_group_name_Hall '-P 1'
_symmetry_space_group_name_H-M 'P -1'
_atom_sites_solution_hydrogens geom
_atom_sites_solution_primary direct
_atom_sites_solution_secondary difmap
_audit_creation_method SHELXL-97
_cell_angle_alpha 79.110(2)
_cell_angle_beta 77.862(2)
_cell_angle_gamma 70.473(2)
_cell_formula_units_Z 2
_cell_length_a 9.3488(11)
_cell_length_b 12.9314(15)
_cell_length_c 16.2877(19)
_cell_measurement_reflns_used 6288
_cell_measurement_temperature 100(2)
_cell_measurement_theta_max 26.38
_cell_measurement_theta_min 2.25
_cell_volume 1799.2(4)
_computing_cell_refinement 'Bruker SMART'
_computing_data_collection 'Bruker SMART'
_computing_data_reduction 'Bruker SAINT'
_computing_molecular_graphics 'Bruker SHELXTL'
_computing_publication_material 'Bruker SHELXTL'
_computing_structure_refinement 'SHELXL-97 (Sheldrick, 1997)'
_computing_structure_solution 'SHELXS-97 (Sheldrick, 1990)'
_diffrn_ambient_temperature 100(2)
_diffrn_measured_fraction_theta_full 0.977
_diffrn_measured_fraction_theta_max 0.977
_diffrn_measurement_device_type 'CCD area detector'
_diffrn_measurement_method 'phi and omega scans'
_diffrn_radiation_monochromator graphite
_diffrn_radiation_source 'fine-focus sealed tube'
_diffrn_radiation_type MoK\a
_diffrn_radiation_wavelength 0.71073
_diffrn_reflns_av_R_equivalents 0.0222
_diffrn_reflns_av_sigmaI/netI 0.0367
_diffrn_reflns_limit_h_max 11
_diffrn_reflns_limit_h_min -11
_diffrn_reflns_limit_k_max 16
_diffrn_reflns_limit_k_min -16
_diffrn_reflns_limit_l_max 20
_diffrn_reflns_limit_l_min -20
_diffrn_reflns_number 14230
_diffrn_reflns_theta_full 26.43
_diffrn_reflns_theta_max 26.43
_diffrn_reflns_theta_min 2.34
_exptl_absorpt_coefficient_mu 8.518
_exptl_absorpt_correction_T_max 0.4830
_exptl_absorpt_correction_T_min 0.1843
_exptl_absorpt_correction_type multi-scan
_exptl_absorpt_process_details SADABS
_exptl_crystal_colour colourless
_exptl_crystal_density_diffrn 1.870
_exptl_crystal_density_method 'not measured'
_exptl_crystal_description plate
_exptl_crystal_F_000 980
_exptl_crystal_size_max 0.30
_exptl_crystal_size_mid 0.15
_exptl_crystal_size_min 0.10
_refine_diff_density_max 1.235
_refine_diff_density_min -1.234
_refine_diff_density_rms 0.129
_refine_ls_extinction_method none
_refine_ls_goodness_of_fit_ref 1.033
_refine_ls_hydrogen_treatment mixed
_refine_ls_matrix_type full
_refine_ls_number_parameters 332
_refine_ls_number_reflns 7239
_refine_ls_number_restraints 0
_refine_ls_restrained_S_all 1.033
_refine_ls_R_factor_all 0.0337
_refine_ls_R_factor_gt 0.0265
_refine_ls_shift/su_max 0.002
_refine_ls_shift/su_mean 0.000
_refine_ls_structure_factor_coef Fsqd
_refine_ls_weighting_details 'calc w=1/[\s^2^(Fo^2^)+(0.0296P)^2^+0.2795P] where P=(Fo^2^+2Fc^2^)/3'
_refine_ls_weighting_scheme calc
_refine_ls_wR_factor_gt 0.0578
_refine_ls_wR_factor_ref 0.0598
_reflns_number_gt 6281
_reflns_number_total 7239
_reflns_threshold_expression >2sigma(I)
_cod_data_source_file b303200k.txt
_cod_data_source_block s1375abs
_cod_depositor_comments
;
The following automatic conversions were performed:
'_symmetry_cell_setting' value 'Triclinic' changed to 'triclinic'
according to '/home/saulius/struct/CIF-dictionaries/cif_core.dic'
dictionary named 'cif_core.dic' version 2.4.1 from 2010-06-29.

Automatic conversion script
Id: cif_fix_enum 1527 2010-12-29 10:47:43Z saulius 
;
_cod_original_sg_symbol_H-M P-1
_cod_database_code 7012980

loop_
_symmetry_equiv_pos_as_xyz
'x, y, z'
'-x, -y, -z'

loop_
_atom_site_label
_atom_site_type_symbol
_atom_site_fract_x
_atom_site_fract_y
_atom_site_fract_z
_atom_site_U_iso_or_equiv
_atom_site_adp_type
_atom_site_occupancy
_atom_site_symmetry_multiplicity
_atom_site_calc_flag
_atom_site_refinement_flags
_atom_site_disorder_assembly
_atom_site_disorder_group
Hg5 Hg 0.129858(17) 0.828858(12) 0.253342(9) 0.01530(5) Uani 1 1 d . . .
Se1 Se 0.37525(4) 0.79349(3) 0.13604(2) 0.01594(9) Uani 1 1 d . . .
Se2 Se 0.13055(4) 0.65205(3) 0.36483(2) 0.01525(9) Uani 1 1 d . . .
Se3 Se -0.10787(4) 0.87288(3) 0.17641(3) 0.01629(9) Uani 1 1 d . . .
Se4 Se 0.12388(4) 0.99344(3) 0.32840(2) 0.01547(9) Uani 1 1 d . . .
P1 P 0.52711(11) 0.64584(8) 0.19834(6) 0.0118(2) Uani 1 1 d . . .
P2 P 0.30794(11) 0.52460(8) 0.29725(6) 0.0119(2) Uani 1 1 d . . .
P3 P -0.20230(11) 1.05258(8) 0.17552(6) 0.0131(2) Uani 1 1 d . . .
P4 P -0.11922(11) 1.08971(8) 0.33467(6) 0.0126(2) Uani 1 1 d . . .
N1 N 0.4604(4) 0.5484(3) 0.2471(2) 0.0141(7) Uani 1 1 d . . .
N2 N -0.2034(4) 1.1044(3) 0.2564(2) 0.0154(7) Uani 1 1 d . . .
C1 C 0.6785(4) 0.5858(3) 0.1135(2) 0.0158(8) Uani 1 1 d . . .
H1 H 0.7536 0.5201 0.1405 0.019 Uiso 1 1 calc R . .
C2 C 0.6115(5) 0.5445(4) 0.0534(3) 0.0228(9) Uani 1 1 d . . .
H2A H 0.5423 0.6076 0.0230 0.034 Uiso 1 1 calc R . .
H2B H 0.5541 0.4950 0.0859 0.034 Uiso 1 1 calc R . .
H2C H 0.6950 0.5042 0.0128 0.034 Uiso 1 1 calc R . .
C3 C 0.7671(5) 0.6651(4) 0.0658(3) 0.0220(9) Uani 1 1 d . . .
H3A H 0.8498 0.6275 0.0235 0.033 Uiso 1 1 calc R . .
H3B H 0.8113 0.6885 0.1059 0.033 Uiso 1 1 calc R . .
H3C H 0.6970 0.7300 0.0375 0.033 Uiso 1 1 calc R . .
C4 C 0.6214(4) 0.6910(3) 0.2669(2) 0.0152(8) Uani 1 1 d . . .
H4 H 0.6651 0.7489 0.2317 0.018 Uiso 1 1 calc R . .
C5 C 0.7561(5) 0.5959(4) 0.2982(3) 0.0228(9) Uani 1 1 d . . .
H5A H 0.8027 0.6222 0.3354 0.034 Uiso 1 1 calc R . .
H5B H 0.8332 0.5696 0.2495 0.034 Uiso 1 1 calc R . .
H5C H 0.7185 0.5351 0.3296 0.034 Uiso 1 1 calc R . .
C6 C 0.5083(5) 0.7440(3) 0.3400(2) 0.0194(9) Uani 1 1 d . . .
H6A H 0.4651 0.6889 0.3769 0.029 Uiso 1 1 calc R . .
H6B H 0.4252 0.8055 0.3179 0.029 Uiso 1 1 calc R . .
H6C H 0.5614 0.7720 0.3725 0.029 Uiso 1 1 calc R . .
C7 C 0.3686(5) 0.4066(3) 0.3771(2) 0.0166(8) Uani 1 1 d . . .
H7 H 0.4488 0.3464 0.3475 0.020 Uiso 1 1 calc R . .
C8 C 0.2376(5) 0.3604(4) 0.4236(3) 0.0266(10) Uani 1 1 d . . .
H8A H 0.2761 0.2992 0.4670 0.040 Uiso 1 1 calc R . .
H8B H 0.1989 0.3336 0.3829 0.040 Uiso 1 1 calc R . .
H8C H 0.1542 0.4190 0.4505 0.040 Uiso 1 1 calc R . .
C9 C 0.4428(5) 0.4377(3) 0.4396(3) 0.0222(9) Uani 1 1 d . . .
H9A H 0.3649 0.4926 0.4728 0.033 Uiso 1 1 calc R . .
H9B H 0.5240 0.4689 0.4086 0.033 Uiso 1 1 calc R . .
H9C H 0.4874 0.3716 0.4778 0.033 Uiso 1 1 calc R . .
C10 C 0.2158(4) 0.4767(3) 0.2294(2) 0.0152(8) Uani 1 1 d . . .
H10 H 0.1234 0.4598 0.2652 0.018 Uiso 1 1 calc R . .
C11 C 0.3212(5) 0.3704(3) 0.1948(3) 0.0203(9) Uani 1 1 d . . .
H11A H 0.2694 0.3488 0.1574 0.030 Uiso 1 1 calc R . .
H11B H 0.3454 0.3113 0.2419 0.030 Uiso 1 1 calc R . .
H11C H 0.4165 0.3829 0.1627 0.030 Uiso 1 1 calc R . .
C12 C 0.1596(5) 0.5679(3) 0.1577(2) 0.0199(9) Uani 1 1 d . . .
H12A H 0.2479 0.5854 0.1207 0.030 Uiso 1 1 calc R . .
H12B H 0.0903 0.6343 0.1818 0.030 Uiso 1 1 calc R . .
H12C H 0.1046 0.5422 0.1247 0.030 Uiso 1 1 calc R . .
C13 C -0.1050(5) 1.1168(3) 0.0801(2) 0.0169(8) Uani 1 1 d . . .
H13 H -0.1079 1.0814 0.0312 0.020 Uiso 1 1 calc R . .
C14 C 0.0635(4) 1.0952(4) 0.0860(3) 0.0200(9) Uani 1 1 d . . .
H14A H 0.1151 1.1245 0.0323 0.030 Uiso 1 1 calc R . .
H14B H 0.1135 1.0154 0.0975 0.030 Uiso 1 1 calc R . .
H14C H 0.0702 1.1318 0.1319 0.030 Uiso 1 1 calc R . .
C15 C -0.1873(5) 1.2412(3) 0.0619(3) 0.0233(9) Uani 1 1 d . . .
H15A H -0.1998 1.2766 0.1122 0.035 Uiso 1 1 calc R . .
H15B H -0.2885 1.2524 0.0475 0.035 Uiso 1 1 calc R . .
H15C H -0.1260 1.2740 0.0143 0.035 Uiso 1 1 calc R . .
C16 C -0.4022(4) 1.0876(3) 0.1609(2) 0.0167(8) Uani 1 1 d . . .
H16 H -0.4430 1.1702 0.1512 0.020 Uiso 1 1 calc R . .
C17 C -0.4201(5) 1.0456(4) 0.0838(3) 0.0252(10) Uani 1 1 d . . .
H17A H -0.3836 0.9645 0.0913 0.038 Uiso 1 1 calc R . .
H17B H -0.3596 1.0738 0.0332 0.038 Uiso 1 1 calc R . .
H17C H -0.5287 1.0713 0.0770 0.038 Uiso 1 1 calc R . .
C18 C -0.4987(5) 1.0498(4) 0.2408(3) 0.0254(10) Uani 1 1 d . . .
H18A H -0.6069 1.0754 0.2333 0.038 Uiso 1 1 calc R . .
H18B H -0.4877 1.0808 0.2887 0.038 Uiso 1 1 calc R . .
H18C H -0.4638 0.9689 0.2519 0.038 Uiso 1 1 calc R . .
C19 C -0.1324(5) 1.2287(3) 0.3513(2) 0.0171(8) Uani 1 1 d . . .
H19 H -0.2432 1.2739 0.3552 0.021 Uiso 1 1 calc R . .
C20 C -0.0810(5) 1.2313(4) 0.4334(3) 0.0267(10) Uani 1 1 d . . .
H20A H 0.0288 1.1909 0.4307 0.040 Uiso 1 1 calc R . .
H20B H -0.1396 1.1964 0.4811 0.040 Uiso 1 1 calc R . .
H20C H -0.0991 1.3082 0.4412 0.040 Uiso 1 1 calc R . .
C21 C -0.0441(5) 1.2832(3) 0.2751(3) 0.0232(9) Uani 1 1 d . . .
H21A H -0.0548 1.3582 0.2845 0.035 Uiso 1 1 calc R . .
H21B H -0.0859 1.2866 0.2239 0.035 Uiso 1 1 calc R . .
H21C H 0.0648 1.2395 0.2680 0.035 Uiso 1 1 calc R . .
C22 C -0.2215(5) 1.0326(3) 0.4317(2) 0.0171(8) Uani 1 1 d . . .
H22 H -0.1619 1.0244 0.4781 0.021 Uiso 1 1 calc R . .
C23 C -0.2240(5) 0.9167(3) 0.4248(3) 0.0195(9) Uani 1 1 d . . .
H23A H -0.2839 0.8899 0.4763 0.029 Uiso 1 1 calc R . .
H23B H -0.1186 0.8663 0.4180 0.029 Uiso 1 1 calc R . .
H23C H -0.2711 0.9198 0.3756 0.029 Uiso 1 1 calc R . .
C24 C -0.3825(5) 1.1097(3) 0.4575(3) 0.0227(9) Uani 1 1 d . . .
H24A H -0.4451 1.1194 0.4136 0.034 Uiso 1 1 calc R . .
H24B H -0.3760 1.1817 0.4640 0.034 Uiso 1 1 calc R . .
H24C H -0.4300 1.0775 0.5113 0.034 Uiso 1 1 calc R . .

loop_
_atom_site_aniso_label
_atom_site_aniso_U_11
_atom_site_aniso_U_22
_atom_site_aniso_U_33
_atom_site_aniso_U_23
_atom_site_aniso_U_13
_atom_site_aniso_U_12
Hg5 0.01394(8) 0.01341(8) 0.01702(8) -0.00240(6) -0.00270(6) -0.00182(6)
Se1 0.0151(2) 0.0150(2) 0.01385(19) 0.00170(15) -0.00167(15) -0.00185(16)
Se2 0.0170(2) 0.0135(2) 0.01328(19) -0.00247(15) 0.00065(15) -0.00353(16)
Se3 0.0163(2) 0.01141(19) 0.0220(2) -0.00290(16) -0.00707(16) -0.00247(16)
Se4 0.01193(19) 0.0161(2) 0.0187(2) -0.00530(16) -0.00170(16) -0.00345(16)
P1 0.0106(5) 0.0121(5) 0.0118(5) -0.0017(4) -0.0007(4) -0.0029(4)
P2 0.0129(5) 0.0112(5) 0.0118(5) -0.0012(4) -0.0020(4) -0.0039(4)
P3 0.0124(5) 0.0119(5) 0.0143(5) -0.0014(4) -0.0025(4) -0.0028(4)
P4 0.0124(5) 0.0119(5) 0.0129(5) -0.0030(4) -0.0001(4) -0.0033(4)
N1 0.0140(17) 0.0123(17) 0.0150(16) -0.0004(13) -0.0026(13) -0.0035(14)
N2 0.0149(17) 0.0147(17) 0.0147(17) -0.0024(13) -0.0019(14) -0.0023(14)
C1 0.0117(19) 0.020(2) 0.0153(19) -0.0057(16) 0.0014(16) -0.0042(17)
C2 0.021(2) 0.025(2) 0.022(2) -0.0076(18) 0.0038(18) -0.0070(19)
C3 0.017(2) 0.030(2) 0.018(2) -0.0068(18) 0.0070(17) -0.0102(19)
C4 0.0147(19) 0.018(2) 0.0167(19) -0.0013(16) -0.0047(16) -0.0094(17)
C5 0.015(2) 0.030(2) 0.026(2) -0.0072(19) -0.0075(18) -0.0048(19)
C6 0.025(2) 0.021(2) 0.015(2) -0.0030(17) -0.0050(17) -0.0096(18)
C7 0.020(2) 0.013(2) 0.016(2) 0.0019(16) -0.0066(17) -0.0039(17)
C8 0.033(3) 0.022(2) 0.025(2) 0.0078(19) -0.007(2) -0.013(2)
C9 0.031(2) 0.018(2) 0.020(2) 0.0033(17) -0.0129(19) -0.0076(19)
C10 0.0144(19) 0.018(2) 0.0143(19) -0.0017(16) -0.0027(16) -0.0057(16)
C11 0.023(2) 0.016(2) 0.023(2) -0.0067(17) -0.0032(18) -0.0052(18)
C12 0.019(2) 0.024(2) 0.017(2) -0.0051(17) -0.0064(17) -0.0023(18)
C13 0.018(2) 0.015(2) 0.017(2) -0.0017(16) -0.0005(17) -0.0072(17)
C14 0.017(2) 0.027(2) 0.017(2) 0.0000(17) 0.0021(17) -0.0120(18)
C15 0.028(2) 0.017(2) 0.024(2) 0.0025(18) -0.0057(19) -0.0087(19)
C16 0.016(2) 0.014(2) 0.020(2) 0.0015(16) -0.0070(17) -0.0031(16)
C17 0.021(2) 0.030(3) 0.027(2) -0.0021(19) -0.0089(19) -0.009(2)
C18 0.016(2) 0.031(3) 0.029(2) -0.003(2) -0.0003(18) -0.0094(19)
C19 0.015(2) 0.015(2) 0.020(2) -0.0045(16) 0.0000(17) -0.0041(17)
C20 0.036(3) 0.027(2) 0.022(2) -0.0070(19) -0.002(2) -0.017(2)
C21 0.029(2) 0.018(2) 0.023(2) -0.0027(18) 0.0000(19) -0.0103(19)
C22 0.018(2) 0.021(2) 0.0115(19) 0.0023(16) -0.0025(16) -0.0068(17)
C23 0.021(2) 0.018(2) 0.018(2) 0.0018(16) 0.0025(17) -0.0082(18)
C24 0.022(2) 0.021(2) 0.021(2) -0.0068(18) 0.0061(18) -0.0054(19)

loop_
_atom_type_symbol
_atom_type_description
_atom_type_scat_dispersion_real
_atom_type_scat_dispersion_imag
_atom_type_scat_source
C C 0.0033 0.0016 'International Tables Vol C Tables 4.2.6.8 and 6.1.1.4'
H H 0.0000 0.0000 'International Tables Vol C Tables 4.2.6.8 and 6.1.1.4'
N N 0.0061 0.0033 'International Tables Vol C Tables 4.2.6.8 and 6.1.1.4'
P P 0.1023 0.0942 'International Tables Vol C Tables 4.2.6.8 and 6.1.1.4'
Se Se -0.0929 2.2259 'International Tables Vol C Tables 4.2.6.8 and 6.1.1.4'
Hg Hg -2.3894 9.2266 'International Tables Vol C Tables 4.2.6.8 and 6.1.1.4'

loop_
_geom_angle_atom_site_label_1
_geom_angle_atom_site_label_2
_geom_angle_atom_site_label_3
_geom_angle
_geom_angle_site_symmetry_1
_geom_angle_site_symmetry_3
_geom_angle_publ_flag
Se3 Hg5 Se4 113.202(14) . . ?
Se3 Hg5 Se1 106.830(16) . . ?
Se4 Hg5 Se1 107.343(14) . . ?
Se3 Hg5 Se2 106.846(14) . . ?
Se4 Hg5 Se2 110.419(16) . . ?
Se1 Hg5 Se2 112.228(14) . . ?
P1 Se1 Hg5 100.37(3) . . ?
P2 Se2 Hg5 100.52(3) . . ?
P3 Se3 Hg5 100.99(3) . . ?
P4 Se4 Hg5 100.07(3) . . ?
N1 P1 C1 106.02(18) . . ?
N1 P1 C4 111.41(17) . . ?
C1 P1 C4 106.22(18) . . ?
N1 P1 Se1 119.31(12) . . ?
C1 P1 Se1 105.32(13) . . ?
C4 P1 Se1 107.65(13) . . ?
N1 P2 C7 105.89(17) . . ?
N1 P2 C10 111.28(18) . . ?
C7 P2 C10 104.89(18) . . ?
N1 P2 Se2 119.79(13) . . ?
C7 P2 Se2 106.03(14) . . ?
C10 P2 Se2 107.83(13) . . ?
N2 P3 C16 106.99(18) . . ?
N2 P3 C13 110.89(18) . . ?
C16 P3 C13 106.31(18) . . ?
N2 P3 Se3 118.82(13) . . ?
C16 P3 Se3 105.44(13) . . ?
C13 P3 Se3 107.60(13) . . ?
N2 P4 C19 106.51(18) . . ?
N2 P4 C22 110.97(18) . . ?
C19 P4 C22 105.99(18) . . ?
N2 P4 Se4 119.75(13) . . ?
C19 P4 Se4 105.90(13) . . ?
C22 P4 Se4 106.83(13) . . ?
P2 N1 P1 142.6(2) . . ?
P3 N2 P4 144.8(2) . . ?
C2 C1 C3 111.4(3) . . ?
C2 C1 P1 110.2(3) . . ?
C3 C1 P1 113.0(3) . . ?
C2 C1 H1 107.3 . . ?
C3 C1 H1 107.3 . . ?
P1 C1 H1 107.3 . . ?
C1 C2 H2A 109.5 . . ?
C1 C2 H2B 109.5 . . ?
H2A C2 H2B 109.5 . . ?
C1 C2 H2C 109.5 . . ?
H2A C2 H2C 109.5 . . ?
H2B C2 H2C 109.5 . . ?
C1 C3 H3A 109.5 . . ?
C1 C3 H3B 109.5 . . ?
H3A C3 H3B 109.5 . . ?
C1 C3 H3C 109.5 . . ?
H3A C3 H3C 109.5 . . ?
H3B C3 H3C 109.5 . . ?
C6 C4 C5 111.5(3) . . ?
C6 C4 P1 112.0(3) . . ?
C5 C4 P1 111.5(3) . . ?
C6 C4 H4 107.2 . . ?
C5 C4 H4 107.2 . . ?
P1 C4 H4 107.2 . . ?
C4 C5 H5A 109.5 . . ?
C4 C5 H5B 109.5 . . ?
H5A C5 H5B 109.5 . . ?
C4 C5 H5C 109.5 . . ?
H5A C5 H5C 109.5 . . ?
H5B C5 H5C 109.5 . . ?
C4 C6 H6A 109.5 . . ?
C4 C6 H6B 109.5 . . ?
H6A C6 H6B 109.5 . . ?
C4 C6 H6C 109.5 . . ?
H6A C6 H6C 109.5 . . ?
H6B C6 H6C 109.5 . . ?
C9 C7 C8 110.9(3) . . ?
C9 C7 P2 109.8(3) . . ?
C8 C7 P2 113.2(3) . . ?
C9 C7 H7 107.6 . . ?
C8 C7 H7 107.6 . . ?
P2 C7 H7 107.6 . . ?
C7 C8 H8A 109.5 . . ?
C7 C8 H8B 109.5 . . ?
H8A C8 H8B 109.5 . . ?
C7 C8 H8C 109.5 . . ?
H8A C8 H8C 109.5 . . ?
H8B C8 H8C 109.5 . . ?
C7 C9 H9A 109.5 . . ?
C7 C9 H9B 109.5 . . ?
H9A C9 H9B 109.5 . . ?
C7 C9 H9C 109.5 . . ?
H9A C9 H9C 109.5 . . ?
H9B C9 H9C 109.5 . . ?
C11 C10 C12 111.3(3) . . ?
C11 C10 P2 111.9(3) . . ?
C12 C10 P2 111.0(3) . . ?
C11 C10 H10 107.5 . . ?
C12 C10 H10 107.5 . . ?
P2 C10 H10 107.5 . . ?
C10 C11 H11A 109.5 . . ?
C10 C11 H11B 109.5 . . ?
H11A C11 H11B 109.5 . . ?
C10 C11 H11C 109.5 . . ?
H11A C11 H11C 109.5 . . ?
H11B C11 H11C 109.5 . . ?
C10 C12 H12A 109.5 . . ?
C10 C12 H12B 109.5 . . ?
H12A C12 H12B 109.5 . . ?
C10 C12 H12C 109.5 . . ?
H12A C12 H12C 109.5 . . ?
H12B C12 H12C 109.5 . . ?
C14 C13 C15 111.0(3) . . ?
C14 C13 P3 111.1(3) . . ?
C15 C13 P3 111.9(3) . . ?
C14 C13 H13 107.5 . . ?
C15 C13 H13 107.5 . . ?
P3 C13 H13 107.5 . . ?
C13 C14 H14A 109.5 . . ?
C13 C14 H14B 109.5 . . ?
H14A C14 H14B 109.5 . . ?
C13 C14 H14C 109.5 . . ?
H14A C14 H14C 109.5 . . ?
H14B C14 H14C 109.5 . . ?
C13 C15 H15A 109.5 . . ?
C13 C15 H15B 109.5 . . ?
H15A C15 H15B 109.5 . . ?
C13 C15 H15C 109.5 . . ?
H15A C15 H15C 109.5 . . ?
H15B C15 H15C 109.5 . . ?
C18 C16 C17 111.7(3) . . ?
C18 C16 P3 110.9(3) . . ?
C17 C16 P3 113.3(3) . . ?
C18 C16 H16 106.8 . . ?
C17 C16 H16 106.8 . . ?
P3 C16 H16 106.8 . . ?
C16 C17 H17A 109.5 . . ?
C16 C17 H17B 109.5 . . ?
H17A C17 H17B 109.5 . . ?
C16 C17 H17C 109.5 . . ?
H17A C17 H17C 109.5 . . ?
H17B C17 H17C 109.5 . . ?
C16 C18 H18A 109.5 . . ?
C16 C18 H18B 109.5 . . ?
H18A C18 H18B 109.5 . . ?
C16 C18 H18C 109.5 . . ?
H18A C18 H18C 109.5 . . ?
H18B C18 H18C 109.5 . . ?
C20 C19 C21 111.2(3) . . ?
C20 C19 P4 113.2(3) . . ?
C21 C19 P4 110.7(3) . . ?
C20 C19 H19 107.1 . . ?
C21 C19 H19 107.1 . . ?
P4 C19 H19 107.1 . . ?
C19 C20 H20A 109.5 . . ?
C19 C20 H20B 109.5 . . ?
H20A C20 H20B 109.5 . . ?
C19 C20 H20C 109.5 . . ?
H20A C20 H20C 109.5 . . ?
H20B C20 H20C 109.5 . . ?
C19 C21 H21A 109.5 . . ?
C19 C21 H21B 109.5 . . ?
H21A C21 H21B 109.5 . . ?
C19 C21 H21C 109.5 . . ?
H21A C21 H21C 109.5 . . ?
H21B C21 H21C 109.5 . . ?
C24 C22 C23 111.8(3) . . ?
C24 C22 P4 112.6(3) . . ?
C23 C22 P4 111.3(3) . . ?
C24 C22 H22 106.9 . . ?
C23 C22 H22 106.9 . . ?
P4 C22 H22 106.9 . . ?
C22 C23 H23A 109.5 . . ?
C22 C23 H23B 109.5 . . ?
H23A C23 H23B 109.5 . . ?
C22 C23 H23C 109.5 . . ?
H23A C23 H23C 109.5 . . ?
H23B C23 H23C 109.5 . . ?
C22 C24 H24A 109.5 . . ?
C22 C24 H24B 109.5 . . ?
H24A C24 H24B 109.5 . . ?
C22 C24 H24C 109.5 . . ?
H24A C24 H24C 109.5 . . ?
H24B C24 H24C 109.5 . . ?

loop_
_geom_bond_atom_site_label_1
_geom_bond_atom_site_label_2
_geom_bond_distance
_geom_bond_site_symmetry_2
_geom_bond_publ_flag
Hg5 Se3 2.6248(5) . ?
Hg5 Se4 2.6272(5) . ?
Hg5 Se1 2.6283(5) . ?
Hg5 Se2 2.6365(5) . ?
Se1 P1 2.1800(10) . ?
Se2 P2 2.1838(11) . ?
Se3 P3 2.1911(11) . ?
Se4 P4 2.1873(11) . ?
P1 N1 1.596(3) . ?
P1 C1 1.834(4) . ?
P1 C4 1.835(4) . ?
P2 N1 1.581(3) . ?
P2 C7 1.824(4) . ?
P2 C10 1.834(4) . ?
P3 N2 1.584(3) . ?
P3 C16 1.826(4) . ?
P3 C13 1.832(4) . ?
P4 N2 1.584(3) . ?
P4 C19 1.828(4) . ?
P4 C22 1.831(4) . ?
C1 C2 1.522(5) . ?
C1 C3 1.528(5) . ?
C1 H1 1.0000 . ?
C2 H2A 0.9800 . ?
C2 H2B 0.9800 . ?
C2 H2C 0.9800 . ?
C3 H3A 0.9800 . ?
C3 H3B 0.9800 . ?
C3 H3C 0.9800 . ?
C4 C6 1.518(5) . ?
C4 C5 1.536(5) . ?
C4 H4 1.0000 . ?
C5 H5A 0.9800 . ?
C5 H5B 0.9800 . ?
C5 H5C 0.9800 . ?
C6 H6A 0.9800 . ?
C6 H6B 0.9800 . ?
C6 H6C 0.9800 . ?
C7 C9 1.523(5) . ?
C7 C8 1.534(6) . ?
C7 H7 1.0000 . ?
C8 H8A 0.9800 . ?
C8 H8B 0.9800 . ?
C8 H8C 0.9800 . ?
C9 H9A 0.9800 . ?
C9 H9B 0.9800 . ?
C9 H9C 0.9800 . ?
C10 C11 1.528(5) . ?
C10 C12 1.535(5) . ?
C10 H10 1.0000 . ?
C11 H11A 0.9800 . ?
C11 H11B 0.9800 . ?
C11 H11C 0.9800 . ?
C12 H12A 0.9800 . ?
C12 H12B 0.9800 . ?
C12 H12C 0.9800 . ?
C13 C14 1.526(5) . ?
C13 C15 1.534(5) . ?
C13 H13 1.0000 . ?
C14 H14A 0.9800 . ?
C14 H14B 0.9800 . ?
C14 H14C 0.9800 . ?
C15 H15A 0.9800 . ?
C15 H15B 0.9800 . ?
C15 H15C 0.9800 . ?
C16 C18 1.519(6) . ?
C16 C17 1.520(6) . ?
C16 H16 1.0000 . ?
C17 H17A 0.9800 . ?
C17 H17B 0.9800 . ?
C17 H17C 0.9800 . ?
C18 H18A 0.9800 . ?
C18 H18B 0.9800 . ?
C18 H18C 0.9800 . ?
C19 C20 1.522(5) . ?
C19 C21 1.532(5) . ?
C19 H19 1.0000 . ?
C20 H20A 0.9800 . ?
C20 H20B 0.9800 . ?
C20 H20C 0.9800 . ?
C21 H21A 0.9800 . ?
C21 H21B 0.9800 . ?
C21 H21C 0.9800 . ?
C22 C24 1.525(5) . ?
C22 C23 1.532(5) . ?
C22 H22 1.0000 . ?
C23 H23A 0.9800 . ?
C23 H23B 0.9800 . ?
C23 H23C 0.9800 . ?
C24 H24A 0.9800 . ?
C24 H24B 0.9800 . ?
C24 H24C 0.9800 . ?

loop_
_geom_torsion_atom_site_label_1
_geom_torsion_atom_site_label_2
_geom_torsion_atom_site_label_3
_geom_torsion_atom_site_label_4
_geom_torsion
_geom_torsion_site_symmetry_1
_geom_torsion_site_symmetry_2
_geom_torsion_site_symmetry_3
_geom_torsion_site_symmetry_4
_geom_torsion_publ_flag
Se3 Hg5 Se1 P1 -135.07(3) . . . . ?
Se4 Hg5 Se1 P1 103.22(3) . . . . ?
Se2 Hg5 Se1 P1 -18.28(3) . . . . ?
Se3 Hg5 Se2 P2 101.25(3) . . . . ?
Se4 Hg5 Se2 P2 -135.25(3) . . . . ?
Se1 Hg5 Se2 P2 -15.53(3) . . . . ?
Se4 Hg5 Se3 P3 13.87(3) . . . . ?
Se1 Hg5 Se3 P3 -104.07(3) . . . . ?
Se2 Hg5 Se3 P3 135.63(3) . . . . ?
Se3 Hg5 Se4 P4 18.15(3) . . . . ?
Se1 Hg5 Se4 P4 135.79(3) . . . . ?
Se2 Hg5 Se4 P4 -101.59(3) . . . . ?
Hg5 Se1 P1 N1 43.88(15) . . . . ?
Hg5 Se1 P1 C1 162.69(13) . . . . ?
Hg5 Se1 P1 C4 -84.28(14) . . . . ?
Hg5 Se2 P2 N1 42.04(14) . . . . ?
Hg5 Se2 P2 C7 161.56(13) . . . . ?
Hg5 Se2 P2 C10 -86.52(13) . . . . ?
Hg5 Se3 P3 N2 -39.52(15) . . . . ?
Hg5 Se3 P3 C16 -159.38(13) . . . . ?
Hg5 Se3 P3 C13 87.46(14) . . . . ?
Hg5 Se4 P4 N2 -40.86(15) . . . . ?
Hg5 Se4 P4 C19 -161.07(13) . . . . ?
Hg5 Se4 P4 C22 86.26(14) . . . . ?
C7 P2 N1 P1 -147.6(3) . . . . ?
C10 P2 N1 P1 99.0(4) . . . . ?
Se2 P2 N1 P1 -28.0(4) . . . . ?
C1 P1 N1 P2 -147.5(3) . . . . ?
C4 P1 N1 P2 97.4(4) . . . . ?
Se1 P1 N1 P2 -29.0(4) . . . . ?
C16 P3 N2 P4 148.1(4) . . . . ?
C13 P3 N2 P4 -96.3(4) . . . . ?
Se3 P3 N2 P4 29.1(4) . . . . ?
C19 P4 N2 P3 144.5(4) . . . . ?
C22 P4 N2 P3 -100.6(4) . . . . ?
Se4 P4 N2 P3 24.6(4) . . . . ?
N1 P1 C1 C2 60.7(3) . . . . ?
C4 P1 C1 C2 179.4(3) . . . . ?
Se1 P1 C1 C2 -66.6(3) . . . . ?
N1 P1 C1 C3 -173.9(3) . . . . ?
C4 P1 C1 C3 -55.3(3) . . . . ?
Se1 P1 C1 C3 58.8(3) . . . . ?
N1 P1 C4 C6 -65.6(3) . . . . ?
C1 P1 C4 C6 179.4(3) . . . . ?
Se1 P1 C4 C6 66.9(3) . . . . ?
N1 P1 C4 C5 60.0(3) . . . . ?
C1 P1 C4 C5 -55.0(3) . . . . ?
Se1 P1 C4 C5 -167.4(2) . . . . ?
N1 P2 C7 C9 64.1(3) . . . . ?
C10 P2 C7 C9 -178.1(3) . . . . ?
Se2 P2 C7 C9 -64.2(3) . . . . ?
N1 P2 C7 C8 -171.4(3) . . . . ?
C10 P2 C7 C8 -53.6(3) . . . . ?
Se2 P2 C7 C8 60.3(3) . . . . ?
N1 P2 C10 C11 59.6(3) . . . . ?
C7 P2 C10 C11 -54.4(3) . . . . ?
Se2 P2 C10 C11 -167.1(2) . . . . ?
N1 P2 C10 C12 -65.3(3) . . . . ?
C7 P2 C10 C12 -179.4(3) . . . . ?
Se2 P2 C10 C12 67.9(3) . . . . ?
N2 P3 C13 C14 62.8(3) . . . . ?
C16 P3 C13 C14 178.7(3) . . . . ?
Se3 P3 C13 C14 -68.7(3) . . . . ?
N2 P3 C13 C15 -62.0(3) . . . . ?
C16 P3 C13 C15 54.0(3) . . . . ?
Se3 P3 C13 C15 166.6(3) . . . . ?
N2 P3 C16 C18 -54.8(3) . . . . ?
C13 P3 C16 C18 -173.4(3) . . . . ?
Se3 P3 C16 C18 72.6(3) . . . . ?
N2 P3 C16 C17 178.7(3) . . . . ?
C13 P3 C16 C17 60.1(3) . . . . ?
Se3 P3 C16 C17 -54.0(3) . . . . ?
N2 P4 C19 C20 170.2(3) . . . . ?
C22 P4 C19 C20 51.9(3) . . . . ?
Se4 P4 C19 C20 -61.3(3) . . . . ?
N2 P4 C19 C21 -64.2(3) . . . . ?
C22 P4 C19 C21 177.5(3) . . . . ?
Se4 P4 C19 C21 64.3(3) . . . . ?
N2 P4 C22 C24 -63.7(3) . . . . ?
C19 P4 C22 C24 51.6(3) . . . . ?
Se4 P4 C22 C24 164.2(3) . . . . ?
N2 P4 C22 C23 62.7(3) . . . . ?
C19 P4 C22 C23 178.0(3) . . . . ?
Se4 P4 C22 C23 -69.4(3) . . . . ?
